data_7043038
loop_
_publ_author_name
'Balmer, Markus'
'Kapitein, Manuel'
'von H\"anisch, Carsten'

_publ_section_title
;
 Improved reactivity of a cyclic 13/15 compound by increased steric demand
;
_journal_name_full 'Dalton Trans.'
_journal_paper_doi 10.1039/C7DT00950J
_journal_year 2017
_chemical_formula_moiety 'C36 H52 Ga N2 O2 P Si'
_chemical_formula_sum 'C36 H52 Ga N2 O2 P Si'
_chemical_formula_weight 673.57
_space_group_crystal_system tetragonal
_space_group_IT_number 88
_space_group_name_Hall '-I 4ad'
_space_group_name_H-M_alt 'I 41/a'
_symmetry_space_group_name_Hall '-I 4ad'
_symmetry_space_group_name_H-M 'I 41/a :2'
_atom_sites_solution_hydrogens mixed
_audit_creation_date 2016-12-07
_audit_creation_method
;
Olex2 1.2
(compiled 2016.11.30 svn.r3356 for OlexSys, GUI svn.r5269)
;
_audit_update_record
;
2017-02-23 deposited with the CCDC.
2017-05-01 downloaded from the CCDC.
;
_cell_angle_alpha 90
_cell_angle_beta 90
_cell_angle_gamma 90
_cell_formula_units_Z 16
_cell_length_a 36.960(3)
_cell_length_b 36.960(3)
_cell_length_c 11.4658(11)
_cell_measurement_reflns_used 5700
_cell_measurement_temperature 110.0
_cell_measurement_theta_max 24.880
_cell_measurement_theta_min 2.162
_cell_volume 15663(2)
_computing_cell_refinement 'SAINT v8.37A (Bruker, 2015)'
_computing_data_collection 'SAINT v8.37A (Bruker, 2015)'
_computing_data_reduction 'SAINT v8.37A (Bruker, 2015)'
_computing_molecular_graphics 'Olex2 (Dolomanov et al., 2009)'
_computing_publication_material 'Olex2 (Dolomanov et al., 2009)'
_computing_structure_refinement 'ShelXL (Sheldrick, 2015)'
_computing_structure_solution 'ShelXT (Sheldrick, 2015)'
_diffrn_ambient_temperature 110.0
_diffrn_detector 'CCD area detector'
_diffrn_detector_area_resol_mean 7.9
_diffrn_detector_type 'Bruker PHOTON II'
_diffrn_measured_fraction_theta_full 0.995
_diffrn_measured_fraction_theta_max 0.992
_diffrn_measurement_device 'three-circle diffractometer'
_diffrn_measurement_device_type 'Bruker D8 Quest'
_diffrn_measurement_method '\w scans'
_diffrn_radiation_monochromator graphite
_diffrn_radiation_probe x-ray
_diffrn_radiation_type MoK\a
_diffrn_radiation_wavelength 0.71073
_diffrn_reflns_av_R_equivalents 0.0000
_diffrn_reflns_av_unetI/netI 0.0743
_diffrn_reflns_Laue_measured_fraction_full 0.995
_diffrn_reflns_Laue_measured_fraction_max 0.992
_diffrn_reflns_limit_h_max 31
_diffrn_reflns_limit_h_min -30
_diffrn_reflns_limit_k_max 44
_diffrn_reflns_limit_k_min 0
_diffrn_reflns_limit_l_max 13
_diffrn_reflns_limit_l_min 0
_diffrn_reflns_number 7426
_diffrn_reflns_point_group_measured_fraction_full 0.995
_diffrn_reflns_point_group_measured_fraction_max 0.992
_diffrn_reflns_theta_full 25.000
_diffrn_reflns_theta_max 25.27
_diffrn_reflns_theta_min 2.16
_diffrn_source 'sealed X-ray tube'
_diffrn_source_target Mo
_diffrn_standards_number 0
_exptl_absorpt_coefficient_mu 0.804
_exptl_absorpt_correction_T_max 0.7452
_exptl_absorpt_correction_T_min 0.6741
_exptl_absorpt_correction_type multi-scan
_exptl_absorpt_process_details
;
SADABS-2014/5 (Bruker,2014/5) was used for absorption correction.
wR2(int) was 0.0891 before and 0.0386 after correction.
The Ratio of minimum to maximum transmission is 0.9046.
The \l/2 correction factor is 0.00150.
;
_exptl_crystal_colour colourless
_exptl_crystal_colour_primary colourless
_exptl_crystal_density_diffrn 1.143
_exptl_crystal_description block
_exptl_crystal_F_000 5728
_exptl_crystal_size_max 0.3
_exptl_crystal_size_mid 0.2
_exptl_crystal_size_min 0.1
_refine_diff_density_max 0.331
_refine_diff_density_min -0.308
_refine_diff_density_rms 0.062
_refine_ls_extinction_method none
_refine_ls_goodness_of_fit_ref 1.011
_refine_ls_hydrogen_treatment mixed
_refine_ls_matrix_type full
_refine_ls_number_parameters 420
_refine_ls_number_reflns 7061
_refine_ls_number_restraints 0
_refine_ls_restrained_S_all 1.011
_refine_ls_R_factor_all 0.0666
_refine_ls_R_factor_gt 0.0419
_refine_ls_shift/su_max 0.002
_refine_ls_shift/su_mean 0.000
_refine_ls_structure_factor_coef Fsqd
_refine_ls_weighting_details 'w=1/[\s^2^(Fo^2^)+(0.0299P)^2^+19.9528P] where P=(Fo^2^+2Fc^2^)/3'
_refine_ls_weighting_scheme calc
_refine_ls_wR_factor_gt 0.0849
_refine_ls_wR_factor_ref 0.0923
_reflns_Friedel_coverage 0.000
_reflns_number_gt 5430
_reflns_number_total 7061
_reflns_threshold_expression 'I > 2\s(I)'
_cod_data_source_file c7dt00950j2.cif
_cod_data_source_block compound5
_cod_original_cell_volume 15663(3)
_cod_database_code 7043038
_shelx_space_group_comment
;
The symmetry employed for this shelxl refinement is uniquely defined
by the following loop, which should always be used as a source of
symmetry information in preference to the above space-group names.
They are only intended as comments.
;
_olex2_refinement_description
;
1. Fixed Uiso
 At 1.2 times of:
  All C(H) groups
 At 1.5 times of:
  All C(H,H,H) groups
2. Others
 Sof(C18B)=Sof(H18D)=Sof(H18E)=Sof(H18F)=Sof(C19B)=Sof(H19D)=Sof(H19E)=
 Sof(H19F)=Sof(C20B)=Sof(H20D)=Sof(H20E)=Sof(H20F)=1-FVAR(1)
 Sof(C18A)=Sof(H18A)=Sof(H18B)=Sof(H18C)=Sof(C19A)=Sof(H19A)=Sof(H19B)=
 Sof(H19C)=Sof(C20A)=Sof(H20A)=Sof(H20B)=Sof(H20C)=FVAR(1)
3.a Me refined with riding coordinates:
 C18A(H18A,H18B,H18C), C19A(H19A,H19B,H19C), C20A(H20A,H20B,H20C), C18B(H18D,
 H18E,H18F), C19B(H19D,H19E,H19F), C20B(H20D,H20E,H20F), C14(H14A,H14B,H14C),
 C15(H15A,H15B,H15C), C16(H16A,H16B,H16C), C24(H24A,H24B,H24C), C25(H25A,H25B,
 H25C), C26(H26A,H26B,H26C), C34(H34A,H34B,H34C), C35(H35A,H35B,H35C), C36(H36A,
 H36B,H36C)
3.b Aromatic/amide H refined with riding coordinates:
 C2(H2), C3(H3), C4(H4), C5(H5), C6(H6), C8(H8), C9(H9), C10(H10), C11(H11),
 C12(H12), C28(H28), C29(H29), C30(H30), C31(H31), C32(H32)
;
_shelx_shelxl_version_number 2014/7
_olex2_submission_special_instructions 'No special instructions were received'

loop_
_space_group_symop_operation_xyz
'x, y, z'
'-x+1/2, -y, z+1/2'
'-y+3/4, x+1/4, z+1/4'
'y+3/4, -x+3/4, z+3/4'
'x+1/2, y+1/2, z+1/2'
'-x+1, -y+1/2, z+1'
'-y+5/4, x+3/4, z+3/4'
'y+5/4, -x+5/4, z+5/4'
'-x, -y, -z'
'x-1/2, y, -z-1/2'
'y-3/4, -x-1/4, -z-1/4'
'-y-3/4, x-3/4, -z-3/4'
'-x+1/2, -y+1/2, -z+1/2'
'x, y+1/2, -z'
'y-1/4, -x+1/4, -z+1/4'
'-y-1/4, x-1/4, -z-1/4'

loop_
_atom_site_label
_atom_site_type_symbol
_atom_site_fract_x
_atom_site_fract_y
_atom_site_fract_z
_atom_site_U_iso_or_equiv
_atom_site_adp_type
_atom_site_occupancy
_atom_site_site_symmetry_order
_atom_site_calc_flag
_atom_site_refinement_flags_posn
_atom_site_refinement_flags_occupancy
_atom_site_disorder_assembly
_atom_site_disorder_group
C18A C 0.6993(2) 0.4475(2) 1.0458(7) 0.040(2) Uani 0.510(8) 1 d . P A 1
H18A H 0.6862 0.4495 0.9720 0.060 Uiso 0.510(8) 1 calc R P A 1
H18B H 0.7071 0.4716 1.0714 0.060 Uiso 0.510(8) 1 calc R P A 1
H18C H 0.7206 0.4320 1.0348 0.060 Uiso 0.510(8) 1 calc R P A 1
C19A C 0.64330(17) 0.45885(17) 1.1601(7) 0.036(2) Uani 0.510(8) 1 d . P A 1
H19A H 0.6289 0.4610 1.0887 0.055 Uiso 0.510(8) 1 calc R P A 1
H19B H 0.6277 0.4511 1.2245 0.055 Uiso 0.510(8) 1 calc R P A 1
H19C H 0.6542 0.4823 1.1790 0.055 Uiso 0.510(8) 1 calc R P A 1
C20A C 0.6953(3) 0.42772(19) 1.2526(7) 0.046(2) Uani 0.510(8) 1 d . P A 1
H20A H 0.7147 0.4099 1.2431 0.069 Uiso 0.510(8) 1 calc R P A 1
H20B H 0.7058 0.4514 1.2709 0.069 Uiso 0.510(8) 1 calc R P A 1
H20C H 0.6793 0.4202 1.3164 0.069 Uiso 0.510(8) 1 calc R P A 1
C18B C 0.6779(3) 0.4565(2) 1.0466(7) 0.048(3) Uani 0.490(8) 1 d . P A 2
H18D H 0.6942 0.4466 0.9871 0.072 Uiso 0.490(8) 1 calc R P A 2
H18E H 0.6542 0.4614 1.0117 0.072 Uiso 0.490(8) 1 calc R P A 2
H18F H 0.6880 0.4790 1.0775 0.072 Uiso 0.490(8) 1 calc R P A 2
C19B C 0.64873(18) 0.44331(19) 1.2392(7) 0.036(2) Uani 0.490(8) 1 d . P A 2
H19D H 0.6472 0.4246 1.2997 0.054 Uiso 0.490(8) 1 calc R P A 2
H19E H 0.6584 0.4656 1.2731 0.054 Uiso 0.490(8) 1 calc R P A 2
H19F H 0.6246 0.4480 1.2073 0.054 Uiso 0.490(8) 1 calc R P A 2
C20B C 0.71137(19) 0.42283(19) 1.1986(8) 0.0338(19) Uani 0.490(8) 1 d . P A 2
H20D H 0.7085 0.4053 1.2620 0.051 Uiso 0.490(8) 1 calc R P A 2
H20E H 0.7280 0.4131 1.1399 0.051 Uiso 0.490(8) 1 calc R P A 2
H20F H 0.7212 0.4455 1.2299 0.051 Uiso 0.490(8) 1 calc R P A 2
H1 H 0.5376(7) 0.4373(7) 0.860(2) 0.031(8) Uiso 1 1 d . . . .
C1 C 0.53581(7) 0.42387(7) 1.0822(2) 0.0151(5) Uani 1 1 d . . . .
C2 C 0.53699(7) 0.45887(7) 1.1254(2) 0.0183(6) Uani 1 1 d . . . .
H2 H 0.5594 0.4695 1.1468 0.022 Uiso 1 1 calc R . . .
C3 C 0.50514(7) 0.47812(7) 1.1370(2) 0.0228(6) Uani 1 1 d . . . .
H3 H 0.5057 0.5022 1.1663 0.027 Uiso 1 1 calc R . . .
C4 C 0.47244(7) 0.46267(7) 1.1063(2) 0.0210(6) Uani 1 1 d . . . .
H4 H 0.4507 0.4762 1.1132 0.025 Uiso 1 1 calc R . . .
C5 C 0.47153(7) 0.42738(7) 1.0655(2) 0.0210(6) Uani 1 1 d . . . .
H5 H 0.4490 0.4166 1.0459 0.025 Uiso 1 1 calc R . . .
C6 C 0.50318(7) 0.40783(7) 1.0531(2) 0.0197(6) Uani 1 1 d . . . .
H6 H 0.5026 0.3837 1.0250 0.024 Uiso 1 1 calc R . . .
C7 C 0.61846(7) 0.33764(7) 1.2492(2) 0.0175(5) Uani 1 1 d . . . .
C8 C 0.64993(7) 0.33928(7) 1.3150(2) 0.0210(6) Uani 1 1 d . . . .
H8 H 0.6652 0.3598 1.3090 0.025 Uiso 1 1 calc R . . .
C9 C 0.65930(8) 0.31113(7) 1.3895(2) 0.0251(6) Uani 1 1 d . . . .
H9 H 0.6811 0.3124 1.4331 0.030 Uiso 1 1 calc R . . .
C10 C 0.63699(8) 0.28127(7) 1.4005(2) 0.0262(7) Uani 1 1 d . . . .
H10 H 0.6432 0.2621 1.4519 0.031 Uiso 1 1 calc R . . .
C11 C 0.60547(8) 0.27974(7) 1.3355(2) 0.0258(6) Uani 1 1 d . . . .
H11 H 0.5900 0.2594 1.3429 0.031 Uiso 1 1 calc R . . .
C12 C 0.59618(7) 0.30743(7) 1.2600(2) 0.0228(6) Uani 1 1 d . . . .
H12 H 0.5746 0.3058 1.2154 0.027 Uiso 1 1 calc R . . .
C13 C 0.68200(7) 0.34384(7) 1.0045(2) 0.0186(6) Uani 1 1 d . . . .
C14 C 0.65826(7) 0.31041(7) 0.9863(2) 0.0252(6) Uani 1 1 d . . . .
H14A H 0.6371 0.3169 0.9391 0.038 Uiso 1 1 calc R . . .
H14B H 0.6722 0.2917 0.9460 0.038 Uiso 1 1 calc R . . .
H14C H 0.6502 0.3012 1.0622 0.038 Uiso 1 1 calc R . . .
C15 C 0.71468(7) 0.33320(8) 1.0780(2) 0.0312(7) Uani 1 1 d . . . .
H15A H 0.7301 0.3544 1.0902 0.047 Uiso 1 1 calc R . . .
H15B H 0.7065 0.3240 1.1536 0.047 Uiso 1 1 calc R . . .
H15C H 0.7285 0.3144 1.0374 0.047 Uiso 1 1 calc R . . .
C16 C 0.69557(7) 0.35760(7) 0.8855(2) 0.0261(6) Uani 1 1 d . . . .
H16A H 0.6748 0.3646 0.8371 0.039 Uiso 1 1 calc R . . .
H16B H 0.7113 0.3786 0.8972 0.039 Uiso 1 1 calc R . . .
H16C H 0.7092 0.3384 0.8463 0.039 Uiso 1 1 calc R . . .
C17 C 0.67385(7) 0.43029(7) 1.1413(2) 0.0217(6) Uani 1 1 d . . . .
C21 C 0.58905(7) 0.41080(6) 0.9685(2) 0.0157(5) Uani 1 1 d . . . .
C22 C 0.57763(7) 0.37800(7) 1.1612(2) 0.0177(5) Uani 1 1 d . . . .
C23 C 0.56214(8) 0.44620(8) 0.5730(2) 0.0248(6) Uani 1 1 d . . . .
C24 C 0.52055(8) 0.44348(8) 0.5724(3) 0.0383(8) Uani 1 1 d . . . .
H24A H 0.5113 0.4482 0.6510 0.057 Uiso 1 1 calc R . . .
H24B H 0.5106 0.4614 0.5181 0.057 Uiso 1 1 calc R . . .
H24C H 0.5133 0.4192 0.5475 0.057 Uiso 1 1 calc R . . .
C25 C 0.57659(9) 0.43885(8) 0.4492(2) 0.0382(8) Uani 1 1 d . . . .
H25A H 0.6031 0.4406 0.4493 0.057 Uiso 1 1 calc R . . .
H25B H 0.5693 0.4145 0.4245 0.057 Uiso 1 1 calc R . . .
H25C H 0.5666 0.4568 0.3951 0.057 Uiso 1 1 calc R . . .
C26 C 0.57237(9) 0.48540(7) 0.6054(2) 0.0362(8) Uani 1 1 d . . . .
H26A H 0.5988 0.4878 0.6064 0.054 Uiso 1 1 calc R . . .
H26B H 0.5622 0.5021 0.5477 0.054 Uiso 1 1 calc R . . .
H26C H 0.5627 0.4912 0.6828 0.054 Uiso 1 1 calc R . . .
C27 C 0.63454(7) 0.41600(7) 0.6609(2) 0.0214(6) Uani 1 1 d . . . .
C28 C 0.65516(8) 0.44289(8) 0.7156(2) 0.0301(7) Uani 1 1 d . . . .
H28 H 0.6435 0.4594 0.7667 0.036 Uiso 1 1 calc R . . .
C29 C 0.69225(8) 0.44617(9) 0.6974(3) 0.0398(8) Uani 1 1 d . . . .
H29 H 0.7055 0.4647 0.7356 0.048 Uiso 1 1 calc R . . .
C30 C 0.70963(8) 0.42242(9) 0.6238(3) 0.0417(9) Uani 1 1 d . . . .
H30 H 0.7349 0.4246 0.6110 0.050 Uiso 1 1 calc R . . .
C31 C 0.69035(8) 0.39565(9) 0.5690(3) 0.0382(8) Uani 1 1 d . . . .
H31 H 0.7024 0.3792 0.5187 0.046 Uiso 1 1 calc R . . .
C32 C 0.65343(8) 0.39254(8) 0.5867(2) 0.0302(7) Uani 1 1 d . . . .
H32 H 0.6405 0.3740 0.5473 0.036 Uiso 1 1 calc R . . .
C33 C 0.56634(7) 0.36488(7) 0.6771(2) 0.0209(6) Uani 1 1 d . . . .
C34 C 0.59123(8) 0.33996(7) 0.7473(3) 0.0320(7) Uani 1 1 d . . . .
H34A H 0.6158 0.3410 0.7150 0.048 Uiso 1 1 calc R . . .
H34B H 0.5917 0.3478 0.8289 0.048 Uiso 1 1 calc R . . .
H34C H 0.5822 0.3151 0.7430 0.048 Uiso 1 1 calc R . . .
C35 C 0.52828(8) 0.36229(8) 0.7311(3) 0.0333(7) Uani 1 1 d . . . .
H35A H 0.5116 0.3780 0.6879 0.050 Uiso 1 1 calc R . . .
H35B H 0.5197 0.3372 0.7269 0.050 Uiso 1 1 calc R . . .
H35C H 0.5292 0.3700 0.8128 0.050 Uiso 1 1 calc R . . .
C36 C 0.56392(8) 0.35022(8) 0.5512(2) 0.0311(7) Uani 1 1 d . . . .
H36A H 0.5481 0.3659 0.5050 0.047 Uiso 1 1 calc R . . .
H36B H 0.5881 0.3499 0.5163 0.047 Uiso 1 1 calc R . . .
H36C H 0.5540 0.3256 0.5525 0.047 Uiso 1 1 calc R . . .
N1 N 0.56968(6) 0.40459(5) 1.06660(17) 0.0156(5) Uani 1 1 d . . . .
N2 N 0.61159(6) 0.36582(5) 1.16607(17) 0.0166(5) Uani 1 1 d . . . .
O1 O 0.62060(4) 0.39908(5) 0.95280(14) 0.0180(4) Uani 1 1 d . . . .
O2 O 0.55201(5) 0.37084(5) 1.22321(15) 0.0276(5) Uani 1 1 d . . . .
Si1 Si 0.58430(2) 0.41335(2) 0.68072(6) 0.01650(16) Uani 1 1 d . . . .
P1 P 0.57281(2) 0.44204(2) 0.85489(6) 0.01810(15) Uani 1 1 d . . . .
Ga1 Ga 0.65414(2) 0.38368(2) 1.07895(2) 0.01525(8) Uani 1 1 d . . . .

loop_
_atom_site_aniso_label
_atom_site_aniso_U_11
_atom_site_aniso_U_22
_atom_site_aniso_U_33
_atom_site_aniso_U_23
_atom_site_aniso_U_13
_atom_site_aniso_U_12
C18A 0.039(5) 0.029(4) 0.052(5) -0.003(3) 0.009(4) -0.012(4)
C19A 0.038(4) 0.021(3) 0.050(5) -0.018(3) 0.003(3) -0.002(3)
C20A 0.072(7) 0.026(4) 0.040(5) -0.008(3) -0.027(4) -0.004(4)
C18B 0.085(8) 0.022(4) 0.036(4) -0.004(3) -0.001(5) -0.021(5)
C19B 0.035(4) 0.031(4) 0.041(5) -0.020(4) -0.001(3) 0.002(3)
C20B 0.028(4) 0.031(4) 0.043(5) -0.013(3) 0.001(3) -0.006(3)
C1 0.0166(13) 0.0206(13) 0.0081(12) 0.0020(10) 0.0037(10) 0.0051(11)
C2 0.0194(13) 0.0213(14) 0.0141(13) -0.0028(11) -0.0011(11) -0.0005(11)
C3 0.0267(15) 0.0197(14) 0.0218(14) -0.0051(11) 0.0025(12) 0.0035(12)
C4 0.0182(13) 0.0279(15) 0.0169(13) 0.0021(11) 0.0044(11) 0.0082(12)
C5 0.0185(14) 0.0263(15) 0.0182(13) 0.0026(12) 0.0017(11) -0.0003(12)
C6 0.0245(14) 0.0199(14) 0.0146(13) 0.0003(11) 0.0025(11) -0.0009(11)
C7 0.0257(14) 0.0165(13) 0.0104(12) 0.0021(10) 0.0013(11) 0.0048(11)
C8 0.0270(15) 0.0203(14) 0.0155(13) 0.0005(11) 0.0020(11) 0.0011(12)
C9 0.0293(16) 0.0286(16) 0.0174(14) 0.0032(12) -0.0050(12) 0.0096(13)
C10 0.0447(18) 0.0174(14) 0.0163(14) 0.0035(11) 0.0036(13) 0.0106(13)
C11 0.0375(17) 0.0159(13) 0.0239(15) 0.0048(12) 0.0059(13) -0.0016(12)
C12 0.0245(15) 0.0206(14) 0.0233(14) 0.0009(12) -0.0016(12) 0.0005(12)
C13 0.0193(13) 0.0198(14) 0.0167(13) 0.0007(11) -0.0007(11) 0.0075(11)
C14 0.0348(17) 0.0171(14) 0.0236(15) -0.0014(12) 0.0042(12) 0.0074(12)
C15 0.0268(16) 0.0431(19) 0.0236(15) -0.0008(14) -0.0007(13) 0.0147(14)
C16 0.0297(16) 0.0278(16) 0.0208(14) -0.0002(12) 0.0034(12) 0.0060(13)
C17 0.0242(15) 0.0208(14) 0.0202(14) -0.0043(11) -0.0020(12) -0.0035(12)
C21 0.0197(13) 0.0150(13) 0.0125(12) -0.0008(10) -0.0003(10) 0.0012(10)
C22 0.0216(14) 0.0188(13) 0.0127(13) 0.0004(11) 0.0021(11) 0.0024(11)
C23 0.0338(16) 0.0275(15) 0.0132(13) 0.0020(12) -0.0039(12) 0.0053(13)
C24 0.0378(18) 0.0413(19) 0.0357(18) 0.0087(15) -0.0125(15) 0.0153(16)
C25 0.061(2) 0.0394(19) 0.0137(14) 0.0031(13) -0.0029(14) 0.0079(17)
C26 0.062(2) 0.0256(16) 0.0210(15) 0.0079(13) -0.0023(15) 0.0041(15)
C27 0.0197(14) 0.0295(15) 0.0149(13) -0.0006(11) 0.0020(11) 0.0035(12)
C28 0.0281(16) 0.0361(17) 0.0261(16) -0.0106(13) 0.0064(13) -0.0010(14)
C29 0.0256(17) 0.050(2) 0.0438(19) -0.0183(16) 0.0070(15) -0.0149(15)
C30 0.0228(16) 0.065(2) 0.0370(19) -0.0095(17) 0.0083(14) -0.0055(16)
C31 0.0270(16) 0.057(2) 0.0308(17) -0.0164(16) 0.0102(14) 0.0014(16)
C32 0.0236(15) 0.0402(18) 0.0267(16) -0.0097(14) 0.0039(13) -0.0018(14)
C33 0.0189(14) 0.0198(14) 0.0239(14) -0.0013(12) -0.0009(11) 0.0032(11)
C34 0.0354(18) 0.0232(15) 0.0372(18) 0.0004(13) -0.0085(14) 0.0037(13)
C35 0.0292(17) 0.0282(16) 0.0426(19) 0.0014(14) 0.0078(14) -0.0036(13)
C36 0.0276(16) 0.0329(17) 0.0329(17) -0.0104(14) -0.0025(13) -0.0029(13)
N1 0.0176(11) 0.0167(11) 0.0125(11) 0.0013(9) 0.0007(9) 0.0041(9)
N2 0.0202(11) 0.0165(11) 0.0129(11) 0.0020(9) 0.0008(9) 0.0019(9)
O1 0.0169(9) 0.0240(10) 0.0131(9) 0.0029(7) 0.0015(7) 0.0056(8)
O2 0.0241(10) 0.0346(12) 0.0240(10) 0.0132(9) 0.0081(9) 0.0070(9)
Si1 0.0177(4) 0.0198(4) 0.0120(3) 0.0003(3) 0.0009(3) 0.0035(3)
P1 0.0226(4) 0.0198(3) 0.0119(3) 0.0029(3) 0.0015(3) 0.0080(3)
Ga1 0.01659(15) 0.01629(15) 0.01287(14) 0.00100(11) -0.00017(11) 0.00287(12)

loop_
_atom_type_symbol
_atom_type_description
_atom_type_scat_dispersion_real
_atom_type_scat_dispersion_imag
_atom_type_scat_source
C C 0.0033 0.0016 'International Tables Vol C Tables 4.2.6.8 and 6.1.1.4'
H H 0.0000 0.0000 'International Tables Vol C Tables 4.2.6.8 and 6.1.1.4'
Ga Ga 0.2307 1.6083 'International Tables Vol C Tables 4.2.6.8 and 6.1.1.4'
N N 0.0061 0.0033 'International Tables Vol C Tables 4.2.6.8 and 6.1.1.4'
O O 0.0106 0.0060 'International Tables Vol C Tables 4.2.6.8 and 6.1.1.4'
P P 0.1023 0.0942 'International Tables Vol C Tables 4.2.6.8 and 6.1.1.4'
Si Si 0.0817 0.0704 'International Tables Vol C Tables 4.2.6.8 and 6.1.1.4'

loop_
_geom_angle_atom_site_label_1
_geom_angle_atom_site_label_2
_geom_angle_atom_site_label_3
_geom_angle
C2 C1 N1 118.3(2)
C6 C1 C2 120.9(2)
C6 C1 N1 120.8(2)
C3 C2 C1 119.2(2)
C2 C3 C4 120.5(2)
C3 C4 C5 119.7(2)
C6 C5 C4 120.4(3)
C5 C6 C1 119.3(2)
C8 C7 C12 118.8(2)
C8 C7 N2 118.6(2)
C12 C7 N2 122.4(2)
C7 C8 C9 120.7(3)
C10 C9 C8 120.3(3)
C9 C10 C11 119.0(2)
C10 C11 C12 121.0(3)
C11 C12 C7 120.1(3)
C14 C13 C16 109.4(2)
C14 C13 Ga1 111.07(17)
C15 C13 C14 108.7(2)
C15 C13 C16 108.5(2)
C15 C13 Ga1 111.32(18)
C16 C13 Ga1 107.74(17)
C18A C17 Ga1 108.4(3)
C19A C17 C18A 104.8(4)
C19A C17 Ga1 111.6(3)
C20A C17 C18A 107.4(5)
C20A C17 C19A 107.8(4)
C20A C17 Ga1 116.1(3)
C18B C17 C19B 113.5(5)
C18B C17 C20B 109.8(5)
C18B C17 Ga1 110.0(3)
C19B C17 C20B 106.6(4)
C19B C17 Ga1 108.1(3)
C20B C17 Ga1 108.8(3)
N1 C21 P1 121.47(18)
O1 C21 N1 123.5(2)
O1 C21 P1 114.64(18)
N2 C22 N1 116.0(2)
O2 C22 N1 114.6(2)
O2 C22 N2 129.5(2)
C24 C23 C25 109.3(2)
C24 C23 C26 107.9(2)
C24 C23 Si1 112.86(19)
C25 C23 C26 107.6(2)
C25 C23 Si1 109.50(19)
C26 C23 Si1 109.58(18)
C28 C27 C32 116.1(2)
C28 C27 Si1 121.5(2)
C32 C27 Si1 122.4(2)
C29 C28 C27 122.0(3)
C30 C29 C28 119.7(3)
C31 C30 C29 119.9(3)
C30 C31 C32 120.4(3)
C31 C32 C27 121.9(3)
C34 C33 C35 107.5(2)
C34 C33 C36 108.4(2)
C34 C33 Si1 110.12(18)
C35 C33 C36 107.5(2)
C35 C33 Si1 111.52(18)
C36 C33 Si1 111.68(19)
C1 N1 C22 113.80(18)
C21 N1 C1 118.39(19)
C21 N1 C22 127.7(2)
C7 N2 Ga1 115.94(16)
C22 N2 C7 116.1(2)
C22 N2 Ga1 127.90(17)
C21 O1 Ga1 124.93(15)
C23 Si1 P1 100.87(9)
C27 Si1 C23 108.22(12)
C27 Si1 C33 112.99(12)
C27 Si1 P1 105.32(9)
C33 Si1 C23 115.57(12)
C33 Si1 P1 112.75(8)
C21 P1 Si1 105.38(8)
C13 Ga1 C17 127.00(11)
N2 Ga1 C13 112.43(10)
N2 Ga1 C17 113.36(10)
N2 Ga1 O1 88.12(8)
O1 Ga1 C13 102.83(9)
O1 Ga1 C17 103.91(9)

loop_
_geom_bond_atom_site_label_1
_geom_bond_atom_site_label_2
_geom_bond_distance
C18A C17 1.578(8)
C19A C17 1.560(6)
C20A C17 1.505(7)
C18B C17 1.462(8)
C19B C17 1.534(7)
C20B C17 1.559(7)
C1 C2 1.386(3)
C1 C6 1.384(3)
C1 N1 1.452(3)
C2 C3 1.382(3)
C3 C4 1.382(4)
C4 C5 1.386(3)
C5 C6 1.382(3)
C7 C8 1.388(3)
C7 C12 1.393(3)
C7 N2 1.434(3)
C8 C9 1.390(3)
C9 C10 1.383(4)
C10 C11 1.384(4)
C11 C12 1.384(3)
C13 C14 1.530(3)
C13 C15 1.524(3)
C13 C16 1.540(3)
C13 Ga1 1.989(2)
C17 Ga1 2.002(3)
C21 N1 1.352(3)
C21 O1 1.257(3)
C21 P1 1.841(2)
C22 N1 1.493(3)
C22 N2 1.335(3)
C22 O2 1.214(3)
C23 C24 1.541(4)
C23 C25 1.541(4)
C23 C26 1.543(4)
C23 Si1 1.916(3)
C27 C28 1.401(4)
C27 C32 1.401(4)
C27 Si1 1.873(3)
C28 C29 1.392(4)
C29 C30 1.377(4)
C30 C31 1.371(4)
C31 C32 1.384(4)
C33 C34 1.531(3)
C33 C35 1.540(3)
C33 C36 1.544(3)
C33 Si1 1.911(3)
N2 Ga1 1.977(2)
O1 Ga1 1.9881(16)
Si1 P1 2.3005(10)

loop_
_smtbx_masks_void_nr
_smtbx_masks_void_average_x
_smtbx_masks_void_average_y
_smtbx_masks_void_average_z
_smtbx_masks_void_volume
_smtbx_masks_void_count_electrons
1 0.000 0.250 -0.698 409.5 100.7
2 0.000 0.750 -0.679 409.5 100.7
3 0.236 0.014 0.158 8.9 0.0
4 0.236 -0.014 0.908 8.9 0.0
5 0.236 0.486 0.092 8.9 0.0
6 0.236 0.514 0.842 8.9 0.0
7 0.264 0.014 0.408 8.9 0.0
8 0.264 -0.014 0.658 8.9 0.0
9 0.264 0.486 0.342 8.9 0.0
10 0.264 0.514 0.592 8.9 0.0
11 0.500 0.250 -0.113 409.5 100.7
12 0.500 0.750 -0.410 409.5 100.7
13 0.736 0.014 0.342 8.9 0.0
14 0.736 -0.014 0.592 8.9 0.0
15 0.736 0.486 0.408 8.9 0.0
16 0.736 0.514 0.658 8.9 0.0
17 0.764 0.014 0.092 8.9 0.0
18 0.764 -0.014 0.842 8.9 0.0
19 0.764 0.486 0.158 8.9 0.0
20 0.764 0.514 0.908 8.9 0.0
